data_7154022
loop_
_publ_author_name
'Ge, Li-Shi'
'Wang, Zheng-Lin'
'An, Xing-Lan'
'Luo, Xiaoyan'
'Deng, Wei-Ping'

_publ_section_title
;
 Direct synthesis of polysubstituted 2-aminothiophenes by Cu(ii)-catalyzed
 addition/oxidative cyclization of alkynoates with thioamides.
;
_journal_issue 42
_journal_name_full 'Organic &amp; biomolecular chemistry'
_journal_page_first 8473
_journal_page_last 8479
_journal_paper_doi 10.1039/c4ob01534g
_journal_volume 12
_journal_year 2014
_chemical_absolute_configuration ad
_chemical_formula_sum 'C17 H17 N O5 S'
_chemical_formula_weight 347.37
_chemical_name_systematic
; 
 ? 
;
_space_group_crystal_system monoclinic
_space_group_IT_number 4
_space_group_name_Hall 'P 2yb'
_space_group_name_H-M_alt 'P 1 21 1'
_symmetry_space_group_name_Hall 'P 2yb'
_symmetry_space_group_name_H-M 'P 1 21 1'
_atom_sites_solution_hydrogens geom
_audit_creation_method SHELXL-2013
_cell_angle_alpha 90
_cell_angle_beta 95.351(2)
_cell_angle_gamma 90
_cell_formula_units_Z 2
_cell_length_a 9.7645(9)
_cell_length_b 7.4690(7)
_cell_length_c 11.4907(11)
_cell_measurement_reflns_used 4438
_cell_measurement_temperature 140(2)
_cell_measurement_theta_max 30.49
_cell_measurement_theta_min 2.62
_cell_volume 834.38(14)
_computing_cell_refinement 'Bruker SAINT'
_computing_data_collection 'Bruker APEX2'
_computing_data_reduction 'Bruker SAINT'
_computing_molecular_graphics 'Bruker SHELXTL'
_computing_publication_material 'Bruker SHELXTL'
_computing_structure_refinement 'SHELXL-2013 (Sheldrick, 2013)'
_computing_structure_solution 'SHELXS-97 (Sheldrick, 2008)'
_diffrn_ambient_temperature 140(2)
_diffrn_measured_fraction_theta_full 0.999
_diffrn_measured_fraction_theta_max 0.999
_diffrn_measurement_device_type 'Bruker APEX-II CCD'
_diffrn_measurement_method '\f and \w scans'
_diffrn_radiation_type MoK\a
_diffrn_radiation_wavelength 0.71073
_diffrn_reflns_av_R_equivalents 0.0173
_diffrn_reflns_av_unetI/netI 0.0313
_diffrn_reflns_Laue_measured_fraction_full 0.999
_diffrn_reflns_Laue_measured_fraction_max 0.999
_diffrn_reflns_limit_h_max 13
_diffrn_reflns_limit_h_min -11
_diffrn_reflns_limit_k_max 10
_diffrn_reflns_limit_k_min -10
_diffrn_reflns_limit_l_max 16
_diffrn_reflns_limit_l_min -16
_diffrn_reflns_number 8491
_diffrn_reflns_point_group_measured_fraction_full 0.999
_diffrn_reflns_point_group_measured_fraction_max 0.981
_diffrn_reflns_theta_full 25.242
_diffrn_reflns_theta_max 30.550
_diffrn_reflns_theta_min 2.095
_exptl_absorpt_coefficient_mu 0.221
_exptl_absorpt_correction_T_max 0.7461
_exptl_absorpt_correction_T_min 0.6644
_exptl_absorpt_correction_type multi-scan
_exptl_absorpt_process_details sadabs
_exptl_crystal_colour yellow
_exptl_crystal_density_diffrn 1.383
_exptl_crystal_description block
_exptl_crystal_F_000 364
_exptl_crystal_size_max 0.450
_exptl_crystal_size_mid 0.350
_exptl_crystal_size_min 0.320
_refine_diff_density_max 0.266
_refine_diff_density_min -0.295
_refine_diff_density_rms 0.052
_refine_ls_abs_structure_details
; 
 Flack x determined using 2053 quotients [(I+)-(I-)]/[(I+)+(I-)] 
 (Parsons and Flack (2004), Acta Cryst. A60, s61). 
;
_refine_ls_abs_structure_Flack 0.02(2)
_refine_ls_extinction_method none
_refine_ls_goodness_of_fit_ref 1.022
_refine_ls_hydrogen_treatment constr
_refine_ls_matrix_type full
_refine_ls_number_parameters 221
_refine_ls_number_reflns 5018
_refine_ls_number_restraints 1
_refine_ls_restrained_S_all 1.022
_refine_ls_R_factor_all 0.0362
_refine_ls_R_factor_gt 0.0333
_refine_ls_shift/su_max 0.001
_refine_ls_shift/su_mean 0.000
_refine_ls_structure_factor_coef Fsqd
_refine_ls_weighting_details 'w=1/[\s^2^(Fo^2^)+(0.0556P)^2^+0.0310P] where P=(Fo^2^+2Fc^2^)/3'
_refine_ls_weighting_scheme calc
_refine_ls_wR_factor_gt 0.0841
_refine_ls_wR_factor_ref 0.0866
_reflns_Friedel_coverage 0.837
_reflns_Friedel_fraction_full 0.999
_reflns_Friedel_fraction_max 0.961
_reflns_number_gt 4718
_reflns_number_total 5018
_reflns_threshold_expression 'I > 2\s(I)'
_cod_data_source_file c4ob01534g2.cif
_cod_data_source_block mo_dm14193_0m
_cod_depositor_comments 'Adding full bibliography for 7154022.cif.'
_cod_database_code 7154022
_shelx_space_group_comment
; 
The symmetry employed for this shelxl refinement is uniquely defined 
by the following loop, which should always be used as a source of 
symmetry information in preference to the above space-group names. 
They are only intended as comments. 
;
_shelx_estimated_absorpt_t_min 0.907
_shelx_estimated_absorpt_t_max 0.933
_shelxl_version_number 2013-4

loop_
_space_group_symop_operation_xyz
'x, y, z'
'-x, y+1/2, -z'

loop_
_atom_site_label
_atom_site_type_symbol
_atom_site_fract_x
_atom_site_fract_y
_atom_site_fract_z
_atom_site_U_iso_or_equiv
_atom_site_adp_type
_atom_site_occupancy
_atom_site_site_symmetry_order
_atom_site_calc_flag
_atom_site_refinement_flags_posn
_atom_site_refinement_flags_adp
S1 S 0.93122(4) 0.55236(6) 0.47860(4) 0.02381(11) Uani 1 1 d . .
N1 N 0.67831(17) 0.6320(2) 0.52863(14) 0.0241(3) Uani 1 1 d . .
O1 O 1.19828(18) 0.4893(3) 0.38461(18) 0.0521(5) Uani 1 1 d . .
O2 O 1.13469(15) 0.5943(2) 0.20552(13) 0.0346(4) Uani 1 1 d . .
O3 O 0.83261(14) 0.78515(19) 0.08683(11) 0.0261(3) Uani 1 1 d . .
O4 O 1.00509(16) 0.9412(2) 0.18278(12) 0.0308(3) Uani 1 1 d . .
O5 O 0.52674(14) 0.7410(2) 0.27902(13) 0.0286(3) Uani 1 1 d . .
C1 C 0.98621(19) 0.6358(2) 0.35048(15) 0.0207(3) Uani 1 1 d . .
C2 C 0.88764(17) 0.7398(2) 0.29152(14) 0.0182(3) Uani 1 1 d . .
C3 C 0.76227(17) 0.7493(2) 0.34480(15) 0.0186(3) Uani 1 1 d . .
C4 C 0.77048(18) 0.6510(2) 0.44974(15) 0.0199(3) Uani 1 1 d . .
C5 C 0.7164(2) 0.5242(4) 0.63159(19) 0.0365(5) Uani 1 1 d . .
H5A H 0.7488 0.4068 0.6077 0.055 Uiso 1 1 calc R U
H5B H 0.6362 0.5085 0.6759 0.055 Uiso 1 1 calc R U
H5C H 0.7899 0.5844 0.6807 0.055 Uiso 1 1 calc R U
C6 C 0.55988(19) 0.7493(3) 0.53123(18) 0.0287(4) Uani 1 1 d . .
H6A H 0.5825 0.8681 0.5023 0.043 Uiso 1 1 calc R U
H6B H 0.5351 0.7595 0.6117 0.043 Uiso 1 1 calc R U
H6C H 0.4822 0.6994 0.4815 0.043 Uiso 1 1 calc R U
C7 C 0.63474(18) 0.8259(2) 0.28511(15) 0.0195(3) Uani 1 1 d . .
C8 C 0.63838(18) 1.0079(2) 0.23263(15) 0.0198(3) Uani 1 1 d . .
C9 C 0.7370(2) 1.1336(2) 0.27193(17) 0.0252(4) Uani 1 1 d . .
H9 H 0.8063 1.1034 0.3323 0.030 Uiso 1 1 calc R U
C10 C 0.7340(3) 1.3043(3) 0.2223(2) 0.0329(4) Uani 1 1 d . .
H10 H 0.8024 1.3897 0.2480 0.039 Uiso 1 1 calc R U
C11 C 0.6317(3) 1.3497(3) 0.1359(2) 0.0351(5) Uani 1 1 d . .
H11 H 0.6297 1.4663 0.1028 0.042 Uiso 1 1 calc R U
C12 C 0.5319(2) 1.2252(3) 0.09731(17) 0.0309(4) Uani 1 1 d . .
H12 H 0.4618 1.2564 0.0379 0.037 Uiso 1 1 calc R U
C13 C 0.53497(18) 1.0555(3) 0.14575(15) 0.0232(3) Uani 1 1 d . .
H13 H 0.4663 0.9707 0.1198 0.028 Uiso 1 1 calc R U
C14 C 0.90390(18) 0.8218(2) 0.17479(15) 0.0206(3) Uani 1 1 d . .
C15 C 1.0337(3) 1.0271(4) 0.0754(2) 0.0490(7) Uani 1 1 d . .
H15A H 1.0544 0.9360 0.0182 0.074 Uiso 1 1 calc R U
H15B H 1.1129 1.1072 0.0904 0.074 Uiso 1 1 calc R U
H15C H 0.9533 1.0966 0.0445 0.074 Uiso 1 1 calc R U
C16 C 1.11709(18) 0.5666(3) 0.31728(17) 0.0255(3) Uani 1 1 d . .
C17 C 1.2617(2) 0.5253(4) 0.1668(2) 0.0414(6) Uani 1 1 d . .
H17A H 1.3402 0.5803 0.2128 0.062 Uiso 1 1 calc R U
H17B H 1.2657 0.5539 0.0839 0.062 Uiso 1 1 calc R U
H17C H 1.2650 0.3951 0.1774 0.062 Uiso 1 1 calc R U

loop_
_atom_site_aniso_label
_atom_site_aniso_U_11
_atom_site_aniso_U_22
_atom_site_aniso_U_33
_atom_site_aniso_U_23
_atom_site_aniso_U_13
_atom_site_aniso_U_12
S1 0.02180(19) 0.0248(2) 0.0245(2) 0.00838(18) 0.00075(14) 0.00140(18)
N1 0.0231(8) 0.0274(8) 0.0220(7) 0.0041(6) 0.0037(6) -0.0024(6)
O1 0.0318(9) 0.0710(13) 0.0551(11) 0.0298(10) 0.0123(8) 0.0242(8)
O2 0.0225(7) 0.0536(11) 0.0279(7) -0.0059(6) 0.0041(5) 0.0070(6)
O3 0.0281(7) 0.0298(7) 0.0202(6) -0.0020(5) 0.0006(5) 0.0011(6)
O4 0.0339(7) 0.0333(8) 0.0246(7) 0.0082(6) 0.0004(6) -0.0127(6)
O5 0.0207(6) 0.0276(7) 0.0366(8) 0.0011(6) -0.0021(5) -0.0044(6)
C1 0.0208(8) 0.0198(8) 0.0216(8) 0.0024(6) 0.0032(6) -0.0001(6)
C2 0.0208(8) 0.0155(7) 0.0184(7) 0.0001(6) 0.0017(6) -0.0017(6)
C3 0.0198(8) 0.0159(7) 0.0200(7) 0.0000(6) 0.0009(6) 0.0000(6)
C4 0.0208(8) 0.0180(7) 0.0207(8) 0.0008(6) 0.0007(6) -0.0012(6)
C5 0.0324(10) 0.0484(14) 0.0295(9) 0.0174(10) 0.0072(8) -0.0011(9)
C6 0.0214(8) 0.0350(11) 0.0306(9) -0.0012(8) 0.0067(7) -0.0011(8)
C7 0.0195(8) 0.0181(8) 0.0207(8) -0.0022(6) 0.0012(6) 0.0007(6)
C8 0.0218(8) 0.0185(8) 0.0191(7) -0.0013(5) 0.0017(6) 0.0038(6)
C9 0.0281(9) 0.0195(8) 0.0269(9) -0.0041(7) -0.0026(7) 0.0012(7)
C10 0.0435(12) 0.0187(9) 0.0358(10) -0.0033(8) 0.0000(9) -0.0013(8)
C11 0.0514(14) 0.0203(9) 0.0335(11) 0.0029(8) 0.0025(9) 0.0068(9)
C12 0.0367(11) 0.0311(10) 0.0244(9) 0.0033(8) -0.0006(8) 0.0108(9)
C13 0.0222(7) 0.0270(8) 0.0204(7) -0.0015(8) 0.0010(6) 0.0045(8)
C14 0.0229(8) 0.0193(8) 0.0200(7) 0.0007(6) 0.0038(6) 0.0026(6)
C15 0.0623(16) 0.0538(16) 0.0310(11) 0.0181(11) 0.0038(10) -0.0260(14)
C16 0.0207(8) 0.0228(8) 0.0332(9) 0.0026(8) 0.0039(6) 0.0009(8)
C17 0.0201(9) 0.0606(17) 0.0446(12) -0.0191(12) 0.0087(8) 0.0002(10)

loop_
_atom_type_symbol
_atom_type_description
_atom_type_scat_dispersion_real
_atom_type_scat_dispersion_imag
_atom_type_scat_source
C C 0.0033 0.0016 'International Tables Vol C Tables 4.2.6.8 and 6.1.1.4'
H H 0.0000 0.0000 'International Tables Vol C Tables 4.2.6.8 and 6.1.1.4'
N N 0.0061 0.0033 'International Tables Vol C Tables 4.2.6.8 and 6.1.1.4'
O O 0.0106 0.0060 'International Tables Vol C Tables 4.2.6.8 and 6.1.1.4'
S S 0.1246 0.1234 'International Tables Vol C Tables 4.2.6.8 and 6.1.1.4'

loop_
_geom_angle_atom_site_label_1
_geom_angle_atom_site_label_2
_geom_angle_atom_site_label_3
_geom_angle
C1 S1 C4 91.79(9)
C4 N1 C5 118.18(17)
C4 N1 C6 122.32(16)
C5 N1 C6 117.50(17)
C16 O2 C17 115.65(18)
C14 O4 C15 116.25(16)
C2 C1 C16 131.62(16)
C2 C1 S1 111.51(13)
C16 C1 S1 116.30(14)
C1 C2 C3 114.21(15)
C1 C2 C14 123.25(16)
C3 C2 C14 122.26(15)
C4 C3 C2 111.14(15)
C4 C3 C7 125.24(16)
C2 C3 C7 122.77(15)
N1 C4 C3 130.17(17)
N1 C4 S1 118.45(13)
C3 C4 S1 111.29(13)
N1 C5 H5A 109.5
N1 C5 H5B 109.5
H5A C5 H5B 109.5
N1 C5 H5C 109.5
H5A C5 H5C 109.5
H5B C5 H5C 109.5
N1 C6 H6A 109.5
N1 C6 H6B 109.5
H6A C6 H6B 109.5
N1 C6 H6C 109.5
H6A C6 H6C 109.5
H6B C6 H6C 109.5
O5 C7 C3 120.56(16)
O5 C7 C8 120.11(16)
C3 C7 C8 119.32(15)
C9 C8 C13 119.54(17)
C9 C8 C7 121.81(16)
C13 C8 C7 118.56(17)
C8 C9 C10 119.77(18)
C8 C9 H9 120.1
C10 C9 H9 120.1
C11 C10 C9 120.2(2)
C11 C10 H10 119.9
C9 C10 H10 119.9
C10 C11 C12 120.2(2)
C10 C11 H11 119.9
C12 C11 H11 119.9
C13 C12 C11 119.80(18)
C13 C12 H12 120.1
C11 C12 H12 120.1
C12 C13 C8 120.46(19)
C12 C13 H13 119.8
C8 C13 H13 119.8
O3 C14 O4 125.37(17)
O3 C14 C2 123.94(17)
O4 C14 C2 110.68(15)
O4 C15 H15A 109.5
O4 C15 H15B 109.5
H15A C15 H15B 109.5
O4 C15 H15C 109.5
H15A C15 H15C 109.5
H15B C15 H15C 109.5
O1 C16 O2 124.06(19)
O1 C16 C1 122.81(19)
O2 C16 C1 113.11(16)
O2 C17 H17A 109.5
O2 C17 H17B 109.5
H17A C17 H17B 109.5
O2 C17 H17C 109.5
H17A C17 H17C 109.5
H17B C17 H17C 109.5

loop_
_geom_bond_atom_site_label_1
_geom_bond_atom_site_label_2
_geom_bond_distance
S1 C1 1.7296(18)
S1 C4 1.7377(18)
N1 C4 1.343(2)
N1 C5 1.451(3)
N1 C6 1.453(3)
O1 C16 1.203(3)
O2 C16 1.328(2)
O2 C17 1.451(2)
O3 C14 1.204(2)
O4 C14 1.328(2)
O4 C15 1.441(2)
O5 C7 1.227(2)
C1 C2 1.367(2)
C1 C16 1.462(2)
C2 C3 1.421(2)
C2 C14 1.496(2)
C3 C4 1.408(2)
C3 C7 1.479(2)
C5 H5A 0.9800
C5 H5B 0.9800
C5 H5C 0.9800
C6 H6A 0.9800
C6 H6B 0.9800
C6 H6C 0.9800
C7 C8 1.489(2)
C8 C9 1.390(3)
C8 C13 1.398(2)
C9 C10 1.396(3)
C9 H9 0.9500
C10 C11 1.383(3)
C10 H10 0.9500
C11 C12 1.390(3)
C11 H11 0.9500
C12 C13 1.383(3)
C12 H12 0.9500
C13 H13 0.9500
C15 H15A 0.9800
C15 H15B 0.9800
C15 H15C 0.9800
C17 H17A 0.9800
C17 H17B 0.9800
C17 H17C 0.9800

loop_
_geom_hbond_atom_site_label_D
_geom_hbond_atom_site_label_H
_geom_hbond_atom_site_label_A
_geom_hbond_distance_DH
_geom_hbond_distance_HA
_geom_hbond_distance_DA
_geom_hbond_angle_DHA
_geom_hbond_site_symmetry_A
C5 H5B O5 0.98 2.64 3.409(3) 135.9 2_646
C5 H5C O4 0.98 2.65 3.354(3) 128.9 2_746
C6 H6A O1 0.98 2.56 3.049(3) 110.6 2_756
C15 H15B O3 0.98 2.53 3.057(3) 113.6 2_755
C17 H17A O5 0.98 2.25 3.215(3) 166.5 1_655

loop_
_geom_torsion_atom_site_label_1
_geom_torsion_atom_site_label_2
_geom_torsion_atom_site_label_3
_geom_torsion_atom_site_label_4
_geom_torsion
C4 S1 C1 C2 2.36(14)
C4 S1 C1 C16 -169.97(15)
C16 C1 C2 C3 168.09(19)
S1 C1 C2 C3 -2.71(19)
C16 C1 C2 C14 -5.9(3)
S1 C1 C2 C14 -176.68(13)
C1 C2 C3 C4 1.6(2)
C14 C2 C3 C4 175.65(15)
C1 C2 C3 C7 -168.35(16)
C14 C2 C3 C7 5.7(2)
C5 N1 C4 C3 -178.6(2)
C6 N1 C4 C3 -15.1(3)
C5 N1 C4 S1 -2.3(2)
C6 N1 C4 S1 161.18(14)
C2 C3 C4 N1 176.68(18)
C7 C3 C4 N1 -13.7(3)
C2 C3 C4 S1 0.21(18)
C7 C3 C4 S1 169.88(13)
C1 S1 C4 N1 -178.37(15)
C1 S1 C4 C3 -1.44(14)
C4 C3 C7 O5 -40.6(3)
C2 C3 C7 O5 127.93(19)
C4 C3 C7 C8 139.17(17)
C2 C3 C7 C8 -52.3(2)
O5 C7 C8 C9 155.53(18)
C3 C7 C8 C9 -24.2(3)
O5 C7 C8 C13 -21.1(2)
C3 C7 C8 C13 159.18(16)
C13 C8 C9 C10 -1.6(3)
C7 C8 C9 C10 -178.16(18)
C8 C9 C10 C11 1.2(3)
C9 C10 C11 C12 -0.4(4)
C10 C11 C12 C13 0.1(3)
C11 C12 C13 C8 -0.5(3)
C9 C8 C13 C12 1.3(3)
C7 C8 C13 C12 177.92(17)
C15 O4 C14 O3 -2.6(3)
C15 O4 C14 C2 178.6(2)
C1 C2 C14 O3 116.2(2)
C3 C2 C14 O3 -57.3(2)
C1 C2 C14 O4 -65.0(2)
C3 C2 C14 O4 121.54(18)
C17 O2 C16 O1 -0.3(3)
C17 O2 C16 C1 -178.83(19)
C2 C1 C16 O1 173.0(2)
S1 C1 C16 O1 -16.5(3)
C2 C1 C16 O2 -8.5(3)
S1 C1 C16 O2 161.97(15)
